data_4509054
loop_
_publ_author_name
'Wang, Zuo-Wei'
'Ji, Chang-Chun'
'Li, Jing'
'Guo, Zi-Jian'
'Li, Yi-Zhi'
'Zheng, He-Gen'

_publ_section_title
;
 Synthesis, X-ray Structures, and Fluorescent Properties of Coordination
 Networks Constructed from 2-(2-Pyridinyl-benzimidazolyl) Acetic Anion
;
_journal_issue 1
_journal_name_full 'Crystal Growth &amp; Design'
_journal_page_first 475
_journal_paper_doi 10.1021/cg8007393
_journal_volume 9
_journal_year 2009
_chemical_formula_moiety 'C15 H10 Co N3 O4'
_chemical_formula_sum 'C15 H10 Co N3 O4'
_chemical_formula_weight 355.19
_chemical_name_systematic
; 
 ? 
;
_space_group_IT_number 2
_symmetry_cell_setting triclinic
_symmetry_space_group_name_Hall '-P 1'
_symmetry_space_group_name_H-M 'P -1'
_atom_sites_solution_hydrogens geom
_atom_sites_solution_primary direct
_atom_sites_solution_secondary difmap
_audit_creation_method SHELXL-97
_cell_angle_alpha 101.955(5)
_cell_angle_beta 110.443(4)
_cell_angle_gamma 106.959(4)
_cell_formula_units_Z 2
_cell_length_a 9.011(2)
_cell_length_b 9.038(2)
_cell_length_c 9.638(2)
_cell_measurement_temperature 298(2)
_cell_measurement_theta_max 26
_cell_measurement_theta_min 2.4
_cell_volume 660.4(3)
_computing_cell_refinement SMART
_computing_data_collection 'SMART (Bruker, 2000)'
_computing_data_reduction 'SAINT (Bruker, 2000)'
_computing_molecular_graphics SHELXTL
_computing_publication_material SHELXTL
_computing_structure_refinement 'SHELXL-97 (Sheldrick, 1997)'
_computing_structure_solution 'SHELXS-97 (Sheldrick, 1990)'
_diffrn_ambient_temperature 298(2)
_diffrn_measured_fraction_theta_full 0.977
_diffrn_measured_fraction_theta_max 0.977
_diffrn_radiation_monochromator graphite
_diffrn_radiation_source 'fine-focus sealed tube'
_diffrn_radiation_type MoK\a
_diffrn_radiation_wavelength 0.71073
_diffrn_reflns_av_R_equivalents 0.0385
_diffrn_reflns_av_sigmaI/netI 0.0617
_diffrn_reflns_limit_h_max 11
_diffrn_reflns_limit_h_min -10
_diffrn_reflns_limit_k_max 11
_diffrn_reflns_limit_k_min -9
_diffrn_reflns_limit_l_max 11
_diffrn_reflns_limit_l_min -7
_diffrn_reflns_number 3565
_diffrn_reflns_theta_full 25.99
_diffrn_reflns_theta_max 25.99
_diffrn_reflns_theta_min 2.40
_exptl_absorpt_coefficient_mu 1.326
_exptl_absorpt_correction_T_max 0.7591
_exptl_absorpt_correction_T_min 0.7078
_exptl_absorpt_correction_type multi-scan
_exptl_absorpt_process_details 'SADABS; Bruker, 2000'
_exptl_crystal_colour red
_exptl_crystal_density_diffrn 1.786
_exptl_crystal_density_method 'not measured'
_exptl_crystal_description block
_exptl_crystal_F_000 360
_exptl_crystal_size_max 0.28
_exptl_crystal_size_mid 0.24
_exptl_crystal_size_min 0.22
_refine_diff_density_max 0.602
_refine_diff_density_min -0.370
_refine_diff_density_rms 0.087
_refine_ls_extinction_method none
_refine_ls_goodness_of_fit_ref 0.956
_refine_ls_hydrogen_treatment constr
_refine_ls_matrix_type full
_refine_ls_number_parameters 218
_refine_ls_number_reflns 2533
_refine_ls_number_restraints 0
_refine_ls_restrained_S_all 0.956
_refine_ls_R_factor_all 0.0495
_refine_ls_R_factor_gt 0.0407
_refine_ls_shift/su_max 0.000
_refine_ls_shift/su_mean 0.000
_refine_ls_structure_factor_coef Fsqd
_refine_ls_weighting_details 'calc w=1/[\s^2^(Fo^2^)+(0.0500P)^2^+0.0000P] where P=(Fo^2^+2Fc^2^)/3'
_refine_ls_weighting_scheme calc
_refine_ls_wR_factor_gt 0.0956
_refine_ls_wR_factor_ref 0.0990
_reflns_number_gt 2118
_reflns_number_total 2533
_reflns_threshold_expression >2sigma(I)
_cod_data_source_file cg8007393sup1.cif
_cod_data_source_block 3
_cod_depositor_comments
;
The following automatic conversions were performed:

'_symmetry_cell_setting' value 'Triclinic' changed to 'triclinic'
according to /home/saulius/struct/CIF-dictionaries/cif_core.dic
dictionary named 'cif_core.dic' version 2.4.2 from 2011-04-26.

Automatic conversion script
Id: cif_fix_values 1891 2012-01-12 08:04:46Z andrius 
;
_cod_original_cell_volume 660.4(2)
_cod_database_code 4509054

loop_
_symmetry_equiv_pos_as_xyz
'x, y, z'
'-x, -y, -z'

loop_
_atom_site_label
_atom_site_type_symbol
_atom_site_fract_x
_atom_site_fract_y
_atom_site_fract_z
_atom_site_U_iso_or_equiv
_atom_site_adp_type
_atom_site_occupancy
_atom_site_symmetry_multiplicity
_atom_site_calc_flag
_atom_site_refinement_flags
C1 C 0.5160(4) 0.8779(4) 0.6326(4) 0.0278(7) Uani 1 1 d .
C2 C 0.4885(4) 0.9779(4) 0.7426(4) 0.0345(8) Uani 1 1 d .
C3 C 0.6274(5) 1.0733(5) 0.8832(4) 0.0408(9) Uani 1 1 d .
C4 C 0.7908(4) 1.0721(4) 0.9172(4) 0.0362(8) Uani 1 1 d .
C5 C 0.8207(4) 0.9730(4) 0.8097(4) 0.0302(8) Uani 1 1 d .
C6 C 0.6790(4) 0.8738(4) 0.6659(4) 0.0252(7) Uani 1 1 d .
C7 C 0.5054(4) 0.6998(4) 0.4312(3) 0.0229(7) Uani 1 1 d .
C8 C 0.4524(4) 0.5684(4) 0.2823(4) 0.0255(7) Uani 1 1 d .
C9 C 0.2919(4) 0.4956(4) 0.1544(4) 0.0343(8) Uani 1 1 d .
C10 C 0.2644(4) 0.3705(5) 0.0275(4) 0.0376(9) Uani 1 1 d .
C11 C 0.3917(4) 0.3175(4) 0.0302(4) 0.0363(8) Uani 1 1 d .
C12 C 0.5499(4) 0.3981(4) 0.1595(4) 0.0311(8) Uani 1 1 d .
C13 C 0.2268(4) 0.7385(4) 0.4030(4) 0.0271(7) Uani 1 1 d .
C14 C 0.1024(4) 0.5735(4) 0.3877(4) 0.0251(7) Uani 1 1 d .
C15 C 0.9381(4) 0.9864(4) 0.4172(3) 0.0217(6) Uani 1 1 d .
Co1 Co 0.83255(5) 0.67962(5) 0.46303(5) 0.02150(15) Uani 1 1 d .
H2 H 0.3762 0.9733 0.7283 0.051(11) Uiso 1 1 d R
H3 H 0.6134 1.1317 0.9675 0.049(11) Uiso 1 1 d R
H4 H 0.8832 1.1351 1.0171 0.045(11) Uiso 1 1 d R
H5 H 0.9323 0.9679 0.8366 0.029(9) Uiso 1 1 d R
H9 H 0.1897 0.5158 0.1439 0.051(11) Uiso 1 1 d R
H10 H 0.1597 0.3140 -0.0486 0.047(11) Uiso 1 1 d R
H11 H 0.3719 0.2261 -0.0484 0.039(10) Uiso 1 1 d R
H12 H 0.6436 0.3638 0.1722 0.034(9) Uiso 1 1 d R
H13A H 0.2089 0.8290 0.4611 0.024(8) Uiso 1 1 d R
H13B H 0.1908 0.7412 0.2962 0.044(10) Uiso 1 1 d R
N1 N 0.6666(3) 0.7604(3) 0.5376(3) 0.0248(6) Uani 1 1 d .
N2 N 0.5810(3) 0.5220(3) 0.2825(3) 0.0240(6) Uani 1 1 d .
N3 N 0.4082(3) 0.7673(3) 0.4808(3) 0.0246(6) Uani 1 1 d .
O1 O 0.1610(3) 0.4669(3) 0.4038(3) 0.0342(6) Uani 1 1 d .
O2 O -0.0493(3) 0.5591(3) 0.3532(3) 0.0321(5) Uani 1 1 d .
O3 O 0.8323(3) 0.8418(3) 0.3331(2) 0.0311(5) Uani 1 1 d .
O4 O 0.9481(3) 1.1101(3) 0.3744(2) 0.0269(5) Uani 1 1 d .

loop_
_atom_site_aniso_label
_atom_site_aniso_U_11
_atom_site_aniso_U_22
_atom_site_aniso_U_33
_atom_site_aniso_U_23
_atom_site_aniso_U_13
_atom_site_aniso_U_12
C1 0.0260(17) 0.0266(17) 0.0329(18) 0.0083(14) 0.0155(15) 0.0113(14)
C2 0.0327(19) 0.040(2) 0.040(2) 0.0111(17) 0.0191(17) 0.0241(17)
C3 0.047(2) 0.042(2) 0.035(2) 0.0019(17) 0.0213(18) 0.0239(18)
C4 0.036(2) 0.035(2) 0.0304(19) 0.0044(16) 0.0094(16) 0.0162(16)
C5 0.0284(18) 0.0315(18) 0.0317(19) 0.0094(15) 0.0114(15) 0.0163(15)
C6 0.0258(17) 0.0225(16) 0.0297(18) 0.0078(14) 0.0132(14) 0.0124(14)
C7 0.0213(16) 0.0225(16) 0.0265(17) 0.0087(13) 0.0115(13) 0.0094(13)
C8 0.0236(16) 0.0280(17) 0.0263(17) 0.0085(14) 0.0132(14) 0.0099(14)
C9 0.0247(18) 0.043(2) 0.034(2) 0.0102(16) 0.0130(15) 0.0135(16)
C10 0.0266(19) 0.043(2) 0.0278(19) 0.0034(16) 0.0064(16) 0.0063(17)
C11 0.039(2) 0.0302(19) 0.0294(19) 0.0012(16) 0.0100(16) 0.0115(16)
C12 0.0324(19) 0.0252(17) 0.0324(19) 0.0037(15) 0.0130(15) 0.0131(15)
C13 0.0200(16) 0.0265(17) 0.038(2) 0.0121(15) 0.0118(14) 0.0138(14)
C14 0.0293(18) 0.0295(17) 0.0243(17) 0.0107(14) 0.0164(14) 0.0154(14)
C15 0.0180(15) 0.0205(16) 0.0275(17) 0.0062(13) 0.0110(13) 0.0091(13)
Co1 0.0182(2) 0.0175(2) 0.0290(3) 0.00672(18) 0.01059(18) 0.00787(17)
N1 0.0210(14) 0.0260(14) 0.0257(14) 0.0044(11) 0.0098(11) 0.0109(11)
N2 0.0216(13) 0.0199(13) 0.0278(14) 0.0041(11) 0.0106(11) 0.0078(11)
N3 0.0193(13) 0.0256(14) 0.0301(15) 0.0073(12) 0.0112(12) 0.0116(11)
O1 0.0389(14) 0.0325(13) 0.0531(15) 0.0259(12) 0.0299(12) 0.0234(11)
O2 0.0215(12) 0.0316(13) 0.0416(14) 0.0057(11) 0.0146(11) 0.0122(10)
O3 0.0310(13) 0.0240(12) 0.0263(12) 0.0068(10) 0.0054(10) 0.0050(10)
O4 0.0224(11) 0.0245(12) 0.0312(12) 0.0096(10) 0.0096(10) 0.0083(9)

loop_
_atom_type_symbol
_atom_type_description
_atom_type_scat_dispersion_real
_atom_type_scat_dispersion_imag
_atom_type_scat_source
C C 0.0033 0.0016 'International Tables Vol C Tables 4.2.6.8 and 6.1.1.4'
Co Co 0.3494 0.9721 'International Tables Vol C Tables 4.2.6.8 and 6.1.1.4'
N N 0.0061 0.0033 'International Tables Vol C Tables 4.2.6.8 and 6.1.1.4'
O O 0.0106 0.0060 'International Tables Vol C Tables 4.2.6.8 and 6.1.1.4'
H H 0.0000 0.0000 'International Tables Vol C Tables 4.2.6.8 and 6.1.1.4'

loop_
_geom_angle_atom_site_label_1
_geom_angle_atom_site_label_2
_geom_angle_atom_site_label_3
_geom_angle
_geom_angle_site_symmetry_1
_geom_angle_site_symmetry_3
N3 C1 C2 132.8(3) . .
N3 C1 C6 105.7(3) . .
C2 C1 C6 121.4(3) . .
C3 C2 C1 116.8(3) . .
C3 C2 H2 119.6 . .
C1 C2 H2 123.2 . .
C2 C3 C4 122.3(3) . .
C2 C3 H3 120.4 . .
C4 C3 H3 116.7 . .
C5 C4 C3 121.8(3) . .
C5 C4 H4 117.6 . .
C3 C4 H4 120.5 . .
C4 C5 C6 116.3(3) . .
C4 C5 H5 121.2 . .
C6 C5 H5 122.4 . .
N1 C6 C5 130.0(3) . .
N1 C6 C1 108.7(3) . .
C5 C6 C1 121.3(3) . .
N1 C7 N3 112.4(3) . .
N1 C7 C8 118.4(3) . .
N3 C7 C8 129.2(3) . .
N2 C8 C9 121.3(3) . .
N2 C8 C7 112.0(3) . .
C9 C8 C7 126.7(3) . .
C10 C9 C8 118.5(3) . .
C10 C9 H9 113.3 . .
C8 C9 H9 128.0 . .
C11 C10 C9 120.4(3) . .
C11 C10 H10 119.4 . .
C9 C10 H10 119.5 . .
C10 C11 C12 118.1(3) . .
C10 C11 H11 121.6 . .
C12 C11 H11 120.2 . .
N2 C12 C11 122.6(3) . .
N2 C12 H12 114.5 . .
C11 C12 H12 122.7 . .
N3 C13 C14 114.5(2) . .
N3 C13 H13A 108.1 . .
C14 C13 H13A 110.2 . .
N3 C13 H13B 113.2 . .
C14 C13 H13B 105.3 . .
H13A C13 H13B 105.2 . .
O1 C14 O2 127.4(3) . .
O1 C14 C13 116.6(3) . .
O2 C14 C13 115.9(3) . .
O3 C15 O4 124.9(3) . .
O3 C15 C15 117.2(3) . 2_776
O4 C15 C15 117.9(3) . 2_776
O1 Co1 O4 98.86(9) 2_666 2_776
O1 Co1 O2 88.39(9) 2_666 1_655
O4 Co1 O2 98.71(9) 2_776 1_655
O1 Co1 N1 90.87(9) 2_666 .
O4 Co1 N1 93.02(9) 2_776 .
O2 Co1 N1 168.23(9) 1_655 .
O1 Co1 O3 177.49(9) 2_666 .
O4 Co1 O3 78.82(8) 2_776 .
O2 Co1 O3 92.89(9) 1_655 .
N1 Co1 O3 88.32(9) . .
O1 Co1 N2 95.00(10) 2_666 .
O4 Co1 N2 162.38(9) 2_776 .
O2 Co1 N2 92.47(9) 1_655 .
N1 Co1 N2 75.89(10) . .
O3 Co1 N2 87.10(9) . .
C7 N1 C6 106.5(3) . .
C7 N1 Co1 115.0(2) . .
C6 N1 Co1 138.2(2) . .
C12 N2 C8 118.9(3) . .
C12 N2 Co1 123.8(2) . .
C8 N2 Co1 116.5(2) . .
C7 N3 C1 106.8(2) . .
C7 N3 C13 131.2(3) . .
C1 N3 C13 122.0(3) . .
C14 O1 Co1 135.4(2) . 2_666
C14 O2 Co1 134.5(2) . 1_455
C15 O3 Co1 112.24(19) . .
C15 O4 Co1 112.20(18) . 2_776

loop_
_geom_bond_atom_site_label_1
_geom_bond_atom_site_label_2
_geom_bond_distance
_geom_bond_site_symmetry_2
C1 N3 1.385(4) .
C1 C2 1.386(4) .
C1 C6 1.404(4) .
C2 C3 1.359(5) .
C2 H2 0.9588 .
C3 C4 1.396(5) .
C3 H3 0.9415 .
C4 C5 1.378(5) .
C4 H4 0.9383 .
C5 C6 1.391(4) .
C5 H5 0.9646 .
C6 N1 1.380(4) .
C7 N1 1.313(4) .
C7 N3 1.360(4) .
C7 C8 1.477(4) .
C8 N2 1.342(4) .
C8 C9 1.381(4) .
C9 C10 1.373(5) .
C9 H9 0.9659 .
C10 C11 1.361(5) .
C10 H10 0.8768 .
C11 C12 1.376(4) .
C11 H11 0.9210 .
C12 N2 1.331(4) .
C12 H12 0.9593 .
C13 N3 1.455(4) .
C13 C14 1.523(4) .
C13 H13A 0.9786 .
C13 H13B 0.9735 .
C14 O1 1.238(4) .
C14 O2 1.248(3) .
C15 O3 1.252(3) .
C15 O4 1.260(4) .
C15 C15 1.512(6) 2_776
Co1 O1 2.025(2) 2_666
Co1 O4 2.094(2) 2_776
Co1 O2 2.104(2) 1_655
Co1 N1 2.111(3) .
Co1 O3 2.116(2) .
Co1 N2 2.128(2) .
O1 Co1 2.025(2) 2_666
O2 Co1 2.104(2) 1_455
O4 Co1 2.094(2) 2_776

loop_
_geom_hbond_atom_site_label_D
_geom_hbond_atom_site_label_H
_geom_hbond_atom_site_label_A
_geom_hbond_distance_DH
_geom_hbond_distance_HA
_geom_hbond_distance_DA
_geom_hbond_angle_DHA
_geom_hbond_site_symmetry_A
C2 H2 O4 0.9594 2.5442 3.477(5) 164.01 2_676
C11 H11 O3 0.9211 2.5315 3.112(4) 121.40 2_665
C12 H12 O2 0.9593 2.5138 3.122(5) 121.30 1_655
C13 H13A O4 0.9792 2.5451 3.371(5) 141.97 2_676
